data_2017482
loop_
_publ_author_name
'Rotondo, Archimede'
'Bruno, Giuseppe'
'Nicol\'o, Francesco'
'Tresoldi, Giuseppe'
'Di Pietro, Santo'

_publ_section_title
;
 Dithioether ligands containing a 2,6-disubstituted pyridine linker
 with two thioether-heterocycle arms
;
_journal_coeditor_code KU3018
_journal_issue 1
_journal_name_full 'Acta Crystallographica Section C'
_journal_page_first o15
_journal_page_last o19
_journal_paper_doi 10.1107/S0108270109051543
_journal_volume 66
_journal_year 2010
_chemical_formula_iupac 'C17 H17 N5 S2 , 0.5C5 H12'
_chemical_formula_moiety 'C17 H17 N5 S2 , 0.5C5 H12'
_chemical_formula_sum 'C19.5 H23 N5 S2'
_chemical_formula_weight 391.57
_chemical_name_systematic
;
2,6-bis(4-methyl-2-pyrimidylthiomethyl)pyridine n-pentane hemisolvate
;
_space_group_IT_number 2
_symmetry_cell_setting triclinic
_symmetry_space_group_name_Hall '-P 1'
_symmetry_space_group_name_H-M 'P -1'
_atom_sites_solution_hydrogens geom
_atom_sites_solution_primary direct
_atom_sites_solution_secondary difmap
_cell_angle_alpha 95.910(10)
_cell_angle_beta 99.800(10)
_cell_angle_gamma 97.310(10)
_cell_formula_units_Z 2
_cell_length_a 7.4070(10)
_cell_length_b 11.1000(10)
_cell_length_c 12.4280(10)
_cell_measurement_reflns_used 9954
_cell_measurement_temperature 296(2)
_cell_measurement_theta_max 29.94
_cell_measurement_theta_min 2.66
_cell_volume 990.56(19)
_computing_cell_refinement 'SAINT (Bruker, 2007)'
_computing_data_collection 'APEX2 (Bruker, 2007)'
_computing_data_reduction 'SAINT (Bruker, 2007)'
_computing_molecular_graphics
;
XP (Bruker, 2007), ORTEP-3 for Windows (Farrugia, 1997) and
Mercury
(Macrae <i>et al.</i>,  2006)
;
_computing_publication_material
;
WinGX (Farrugia, 1999), PARST (Nardelli, 1995), enCIFer (Allen
<i>et al.</i>,  2004)
and PLATON (Spek, 2009)
;
_computing_structure_refinement 'SHELXL97 (Sheldrick, 2008)'
_computing_structure_solution 'SHELXS97 (Sheldrick, 2008)'
_diffrn_ambient_temperature 296(2)
_diffrn_detector_area_resol_mean 9
_diffrn_measured_fraction_theta_full 0.999
_diffrn_measured_fraction_theta_max 0.999
_diffrn_measurement_device_type 'Bruker APEXII CCD'
_diffrn_measurement_method '\f and \w scans'
_diffrn_radiation_monochromator graphite
_diffrn_radiation_type MoK\a
_diffrn_radiation_wavelength 0.71073
_diffrn_reflns_av_R_equivalents 0.052
_diffrn_reflns_limit_h_max 9
_diffrn_reflns_limit_h_min -9
_diffrn_reflns_limit_k_max 13
_diffrn_reflns_limit_k_min -13
_diffrn_reflns_limit_l_max 15
_diffrn_reflns_limit_l_min -15
_diffrn_reflns_number 33717
_diffrn_reflns_theta_full 25.68
_diffrn_reflns_theta_max 25.68
_diffrn_reflns_theta_min 2.66
_exptl_absorpt_coefficient_mu 0.283
_exptl_absorpt_correction_T_max 1
_exptl_absorpt_correction_T_min 0.898
_exptl_absorpt_correction_type multi-scan
_exptl_absorpt_process_details '(SADABS; Bruker, 2007)'
_exptl_crystal_colour colourless
_exptl_crystal_density_diffrn 1.313
_exptl_crystal_density_method 'not measured'
_exptl_crystal_description laminar
_exptl_crystal_F_000 414
_exptl_crystal_size_max 0.36
_exptl_crystal_size_mid 0.3
_exptl_crystal_size_min 0.12
_refine_diff_density_max 0.392
_refine_diff_density_min -0.517
_refine_ls_extinction_method none
_refine_ls_goodness_of_fit_ref 1.063
_refine_ls_hydrogen_treatment constr
_refine_ls_matrix_type full
_refine_ls_number_parameters 264
_refine_ls_number_reflns 3758
_refine_ls_number_restraints 40
_refine_ls_restrained_S_all 1.072
_refine_ls_R_factor_all 0.0505
_refine_ls_R_factor_gt 0.0442
_refine_ls_shift/su_max 0
_refine_ls_shift/su_mean 0
_refine_ls_structure_factor_coef Fsqd
_refine_ls_weighting_details 'calc w = 1/[\s^2^(Fo^2^)+(0.0726P)^2^+0.4726P] where P=(Fo^2^+2Fc^2^)/3'
_refine_ls_weighting_scheme calc
_refine_ls_wR_factor_ref 0.1349
_reflns_number_gt 3265
_reflns_number_total 3758
_reflns_threshold_expression I>2\s(I)
_cod_data_source_file ku3018.cif
_cod_data_source_block III
_cod_original_cell_volume 990.6(2)
_cod_original_sg_symbol_H-M P-1
_cod_database_code 2017482
_cod_database_fobs_code 2017482

loop_
_symmetry_equiv_pos_as_xyz
'x, y, z'
'-x, -y, -z'

loop_
_atom_site_type_symbol
_atom_site_label
_atom_site_fract_x
_atom_site_fract_y
_atom_site_fract_z
_atom_site_U_iso_or_equiv
_atom_site_adp_type
_atom_site_calc_flag
_atom_site_refinement_flags
_atom_site_occupancy
_atom_site_disorder_assembly
_atom_site_disorder_group
N N1 0.9382(3) 0.15960(19) 0.96401(15) 0.0510(5) Uani d . 1 . .
C C2 0.7564(3) 0.1613(2) 0.94648(17) 0.0460(5) Uani d . 1 . .
N N3 0.6503(3) 0.1712(3) 1.02074(16) 0.0697(7) Uani d . 1 . .
C C4 0.7405(4) 0.1821(4) 1.1251(2) 0.0837(10) Uani d . 1 . .
H H4 0.6725 0.1901 1.1812 0.1 Uiso calc R 1 . .
C C5 0.9245(4) 0.1822(3) 1.1531(2) 0.0683(7) Uani d . 1 . .
H H5 0.9826 0.1907 1.2265 0.082 Uiso calc R 1 . .
C C6 1.0234(3) 0.1695(2) 1.06967(18) 0.0521(5) Uani d . 1 . .
C C7 1.2256(4) 0.1672(3) 1.0913(2) 0.0745(8) Uani d . 1 . .
H H7A 1.2685 0.1578 1.0227 0.112 Uiso calc PR 0.5 . .
H H7B 1.252 0.0999 1.1311 0.112 Uiso calc PR 0.5 . .
H H7C 1.2876 0.2426 1.1342 0.112 Uiso calc PR 0.5 . .
H H7D 1.2702 0.1757 1.1693 0.112 Uiso calc PR 0.5 . .
H H7E 1.2867 0.2336 1.0609 0.112 Uiso calc PR 0.5 . .
H H7F 1.2511 0.0909 1.0578 0.112 Uiso calc PR 0.5 . .
S S8 0.65672(8) 0.14776(6) 0.80548(4) 0.05184(19) Uani d . 1 . .
C C9 0.4180(3) 0.1429(3) 0.8144(2) 0.0722(8) Uani d . 1 . .
H H9A 0.3763 0.0679 0.8425 0.087 Uiso calc R 1 . .
H H9B 0.405 0.2112 0.8665 0.087 Uiso calc R 1 . .
C C10 0.2970(3) 0.1484(2) 0.70631(17) 0.0443(5) Uani d . 1 . .
N N11 0.3650(2) 0.12554(16) 0.61433(14) 0.0402(4) Uani d . 1 . .
C C12 0.2550(3) 0.13007(16) 0.51799(15) 0.0354(4) Uani d . 1 . .
C C13 0.0777(3) 0.15861(19) 0.51114(18) 0.0441(5) Uani d . 1 . .
H H13 0.0058 0.1634 0.4431 0.053 Uiso calc R 1 . .
C C14 0.0084(3) 0.1799(2) 0.60647(19) 0.0478(5) Uani d . 1 . .
H H14 -0.1114 0.1978 0.6035 0.057 Uiso calc R 1 . .
C C15 0.1189(3) 0.1742(2) 0.70537(19) 0.0483(5) Uani d . 1 . .
H H15 0.0751 0.1875 0.7708 0.058 Uiso calc R 1 . .
C C16 0.3296(3) 0.09541(19) 0.41621(16) 0.0413(5) Uani d . 1 . .
H H16A 0.2394 0.1063 0.3529 0.05 Uiso calc R 1 . .
H H16B 0.3403 0.0089 0.4116 0.05 Uiso calc R 1 . .
S S17 0.54963(7) 0.17802(5) 0.40567(4) 0.04757(19) Uani d . 1 . .
C C18 0.4948(3) 0.3233(2) 0.37982(16) 0.0421(5) Uani d . 1 . .
N N19 0.6433(3) 0.4008(2) 0.37106(19) 0.0613(5) Uani d . 1 . .
C C20 0.6088(4) 0.5123(3) 0.3541(3) 0.0736(8) Uani d . 1 . .
H H20 0.7072 0.5705 0.3478 0.088 Uiso calc R 1 . .
C C21 0.4365(4) 0.5465(2) 0.3455(2) 0.0660(7) Uani d . 1 . .
H H21 0.4174 0.6258 0.3341 0.079 Uiso calc R 1 . .
C C22 0.2928(3) 0.4590(2) 0.35437(19) 0.0513(5) Uani d . 1 . .
N N23 0.3217(2) 0.34502(16) 0.37121(14) 0.0433(4) Uani d . 1 . .
C C24 0.0991(4) 0.4863(3) 0.3481(3) 0.0794(9) Uani d . 1 . .
H H24A 0.0195 0.4139 0.3564 0.119 Uiso calc PR 0.5 . .
H H24B 0.0572 0.5124 0.2781 0.119 Uiso calc PR 0.5 . .
H H24C 0.0962 0.5501 0.4059 0.119 Uiso calc PR 0.5 . .
H H24D 0.0958 0.5704 0.3371 0.119 Uiso calc PR 0.5 . .
H H24E 0.0581 0.4718 0.4155 0.119 Uiso calc PR 0.5 . .
H H24F 0.0191 0.4341 0.2877 0.119 Uiso calc PR 0.5 . .
C C25 0.5713(13) 0.4956(16) 0.9793(11) 0.152(4) Uani d PDU 0.5 A -1
H H25A 0.4727 0.4958 1.0205 0.229 Uiso calc PR 0.5 A -1
H H25B 0.5584 0.4176 0.9353 0.229 Uiso calc PR 0.5 A -1
H H25C 0.5657 0.559 0.9323 0.229 Uiso calc PR 0.5 A -1
C C26 0.7596(16) 0.519(2) 1.0596(11) 0.207(5) Uani d PDU 0.5 A -1
H H26A 0.782 0.602 1.0964 0.248 Uiso calc PR 0.5 A -1
H H26B 0.7583 0.4634 1.1152 0.248 Uiso calc PR 0.5 A -1
C C27 0.9128(14) 0.498(2) 0.9949(13) 0.205(4) Uani d PDU 0.5 A -1
H H27A 0.8809 0.4165 0.9534 0.246 Uiso calc PR 0.5 A -1
H H27B 0.9145 0.5561 0.9422 0.246 Uiso calc PR 0.5 A -1
C C28 1.1064(15) 0.5078(19) 1.0615(12) 0.208(4) Uani d PDU 0.5 A -1
H H28A 1.1085 0.4457 1.111 0.25 Uiso calc PR 0.5 A -1
H H28B 1.1377 0.5872 1.1061 0.25 Uiso calc PR 0.5 A -1
C C29 1.2531(16) 0.493(2) 0.9900(14) 0.192(6) Uani d PDU 0.5 A -1
H H29A 1.2525 0.5543 0.9411 0.288 Uiso calc PR 0.5 A -1
H H29B 1.2259 0.413 0.9478 0.288 Uiso calc PR 0.5 A -1
H H29C 1.373 0.5014 1.0363 0.288 Uiso calc PR 0.5 A -1

loop_
_atom_site_aniso_label
_atom_site_aniso_U_11
_atom_site_aniso_U_22
_atom_site_aniso_U_33
_atom_site_aniso_U_12
_atom_site_aniso_U_13
_atom_site_aniso_U_23
N1 0.0465(11) 0.0737(13) 0.0333(9) 0.0131(9) 0.0070(8) 0.0050(8)
C2 0.0457(12) 0.0617(13) 0.0315(10) 0.0122(10) 0.0074(9) 0.0048(9)
N3 0.0522(12) 0.128(2) 0.0320(10) 0.0237(12) 0.0111(9) 0.0081(11)
C4 0.0640(17) 0.161(3) 0.0328(13) 0.0314(18) 0.0161(12) 0.0122(16)
C5 0.0644(16) 0.112(2) 0.0297(12) 0.0239(15) 0.0047(11) 0.0084(12)
C6 0.0507(13) 0.0695(14) 0.0356(11) 0.0124(11) 0.0039(9) 0.0068(10)
C7 0.0509(15) 0.120(2) 0.0512(15) 0.0198(15) 0.0008(12) 0.0118(15)
S8 0.0445(3) 0.0845(4) 0.0276(3) 0.0154(3) 0.0071(2) 0.0044(2)
C9 0.0467(14) 0.135(3) 0.0371(13) 0.0138(15) 0.0108(10) 0.0176(14)
C10 0.0402(11) 0.0574(12) 0.0352(11) 0.0034(9) 0.0091(8) 0.0060(9)
N11 0.0378(9) 0.0515(9) 0.0329(9) 0.0090(7) 0.0077(7) 0.0082(7)
C12 0.0377(10) 0.0346(9) 0.0334(10) 0.0040(7) 0.0053(8) 0.0055(7)
C13 0.0390(11) 0.0526(12) 0.0403(11) 0.0093(9) 0.0031(9) 0.0081(9)
C14 0.0364(11) 0.0551(12) 0.0538(13) 0.0097(9) 0.0115(9) 0.0063(10)
C15 0.0431(12) 0.0597(13) 0.0433(12) 0.0048(10) 0.0165(9) 0.0012(10)
C16 0.0444(11) 0.0479(11) 0.0321(10) 0.0114(9) 0.0053(8) 0.0042(8)
S17 0.0394(3) 0.0677(4) 0.0422(3) 0.0191(2) 0.0128(2) 0.0152(2)
C18 0.0395(11) 0.0561(12) 0.0304(10) 0.0046(9) 0.0079(8) 0.0045(8)
N19 0.0443(11) 0.0716(13) 0.0689(14) -0.0012(9) 0.0177(10) 0.0135(11)
C20 0.0645(17) 0.0692(17) 0.085(2) -0.0136(14) 0.0222(15) 0.0135(15)
C21 0.0741(18) 0.0509(13) 0.0738(18) 0.0044(12) 0.0171(14) 0.0115(12)
C22 0.0542(13) 0.0512(12) 0.0489(13) 0.0103(10) 0.0092(10) 0.0053(10)
N23 0.0388(9) 0.0512(10) 0.0407(9) 0.0083(7) 0.0079(7) 0.0064(7)
C24 0.0649(18) 0.0712(17) 0.108(3) 0.0282(14) 0.0162(17) 0.0167(16)
C25 0.153(4) 0.151(4) 0.153(4) 0.0223(12) 0.0280(13) 0.0195(12)
C26 0.208(4) 0.206(5) 0.206(5) 0.0305(12) 0.0384(13) 0.0265(12)
C27 0.207(4) 0.204(5) 0.205(5) 0.0298(12) 0.0379(12) 0.0266(12)
C28 0.208(4) 0.208(5) 0.208(5) 0.0307(12) 0.0379(12) 0.0267(12)
C29 0.193(6) 0.191(6) 0.192(6) 0.0283(14) 0.0359(15) 0.0249(13)

loop_
_atom_type_symbol
_atom_type_description
_atom_type_scat_dispersion_real
_atom_type_scat_dispersion_imag
_atom_type_scat_source
C C 0.0033 0.0016 'International Tables Vol C Tables 4.2.6.8 and 6.1.1.4'
H H 0 0 'International Tables Vol C Tables 4.2.6.8 and 6.1.1.4'
N N 0.0061 0.0033 'International Tables Vol C Tables 4.2.6.8 and 6.1.1.4'
S S 0.1246 0.1234 'International Tables Vol C Tables 4.2.6.8 and 6.1.1.4'

loop_
_geom_angle_atom_site_label_1
_geom_angle_atom_site_label_2
_geom_angle_atom_site_label_3
_geom_angle_site_symmetry_1
_geom_angle_site_symmetry_3
_geom_angle
_geom_angle_publ_flag
C2 N1 C6 . . 116.3(2) ?
N3 C2 N1 . . 127.4(2) ?
N3 C2 S8 . . 119.47(17) ?
N1 C2 S8 . . 113.09(16) ?
C2 N3 C4 . . 114.5(2) ?
N3 C4 C5 . . 123.4(2) ?
N3 C4 H4 . . 118.3 ?
C5 C4 H4 . . 118.3 ?
C4 C5 C6 . . 117.8(2) ?
C4 C5 H5 . . 121.1 ?
C6 C5 H5 . . 121.1 ?
N1 C6 C5 . . 120.4(2) ?
N1 C6 C7 . . 117.3(2) ?
C5 C6 C7 . . 122.2(2) ?
C6 C7 H7A . . 109.5 ?
C6 C7 H7B . . 109.5 ?
H7A C7 H7B . . 109.5 ?
C6 C7 H7C . . 109.5 ?
H7A C7 H7C . . 109.5 ?
H7B C7 H7C . . 109.5 ?
C6 C7 H7D . . 109.5 ?
H7A C7 H7D . . 141.1 ?
H7B C7 H7D . . 56.3 ?
H7C C7 H7D . . 56.3 ?
C6 C7 H7E . . 109.5 ?
H7A C7 H7E . . 56.3 ?
H7B C7 H7E . . 141.1 ?
H7C C7 H7E . . 56.3 ?
H7D C7 H7E . . 109.5 ?
C6 C7 H7F . . 109.5 ?
H7A C7 H7F . . 56.3 ?
H7B C7 H7F . . 56.3 ?
H7C C7 H7F . . 141.1 ?
H7D C7 H7F . . 109.5 ?
H7E C7 H7F . . 109.5 ?
C2 S8 C9 . . 100.22(11) ?
C10 C9 S8 . . 113.04(17) ?
C10 C9 H9A . . 109 ?
S8 C9 H9A . . 109 ?
C10 C9 H9B . . 109 ?
S8 C9 H9B . . 109 ?
H9A C9 H9B . . 107.8 ?
N11 C10 C15 . . 122.91(19) ?
N11 C10 C9 . . 118.33(19) ?
C15 C10 C9 . . 118.8(2) ?
C12 N11 C10 . . 117.80(17) ?
N11 C12 C13 . . 122.35(18) ?
N11 C12 C16 . . 116.63(17) ?
C13 C12 C16 . . 120.93(17) ?
C14 C13 C12 . . 119.20(19) ?
C14 C13 H13 . . 120.4 ?
C12 C13 H13 . . 120.4 ?
C15 C14 C13 . . 118.9(2) ?
C15 C14 H14 . . 120.5 ?
C13 C14 H14 . . 120.5 ?
C14 C15 C10 . . 118.8(2) ?
C14 C15 H15 . . 120.6 ?
C10 C15 H15 . . 120.6 ?
C12 C16 S17 . . 116.60(14) ?
C12 C16 H16A . . 108.1 ?
S17 C16 H16A . . 108.1 ?
C12 C16 H16B . . 108.1 ?
S17 C16 H16B . . 108.1 ?
H16A C16 H16B . . 107.3 ?
C18 S17 C16 . . 102.86(10) ?
N23 C18 N19 . . 127.6(2) ?
N23 C18 S17 . . 120.06(16) ?
N19 C18 S17 . . 112.35(17) ?
C20 N19 C18 . . 114.3(2) ?
N19 C20 C21 . . 123.6(2) ?
N19 C20 H20 . . 118.2 ?
C21 C20 H20 . . 118.2 ?
C20 C21 C22 . . 117.3(2) ?
C20 C21 H21 . . 121.4 ?
C22 C21 H21 . . 121.4 ?
N23 C22 C21 . . 121.0(2) ?
N23 C22 C24 . . 116.9(2) ?
C21 C22 C24 . . 122.0(2) ?
C18 N23 C22 . . 116.20(19) ?
C22 C24 H24A . . 109.5 ?
C22 C24 H24B . . 109.5 ?
H24A C24 H24B . . 109.5 ?
C22 C24 H24C . . 109.5 ?
H24A C24 H24C . . 109.5 ?
H24B C24 H24C . . 109.5 ?
C22 C24 H24D . . 109.5 ?
H24A C24 H24D . . 141.1 ?
H24B C24 H24D . . 56.3 ?
H24C C24 H24D . . 56.3 ?
C22 C24 H24E . . 109.5 ?
H24A C24 H24E . . 56.3 ?
H24B C24 H24E . . 141.1 ?
H24C C24 H24E . . 56.3 ?
H24D C24 H24E . . 109.5 ?
C22 C24 H24F . . 109.5 ?
H24A C24 H24F . . 56.3 ?
H24B C24 H24F . . 56.3 ?
H24C C24 H24F . . 141.1 ?
H24D C24 H24F . . 109.5 ?
H24E C24 H24F . . 109.5 ?
C27 C26 C25 . . 109.0(7) ?
C27 C26 H26A . . 109.9 ?
C25 C26 H26A . . 109.9 ?
C27 C26 H26B . . 109.9 ?
C25 C26 H26B . . 109.9 ?
H26A C26 H26B . . 108.3 ?
C28 C27 C26 . . 116.4(7) ?
C28 C27 H27A . . 108.2 ?
C26 C27 H27A . . 108.2 ?
C28 C27 H27B . . 108.2 ?
C26 C27 H27B . . 108.2 ?
H27A C27 H27B . . 107.3 ?
C27 C28 C29 . . 113.1(7) ?
C27 C28 H28A . . 109 ?
C29 C28 H28A . . 109 ?
C27 C28 H28B . . 109 ?
C29 C28 H28B . . 109 ?
H28A C28 H28B . . 107.8 ?

loop_
_geom_bond_atom_site_label_1
_geom_bond_atom_site_label_2
_geom_bond_site_symmetry_2
_geom_bond_distance
_geom_bond_publ_flag
N1 C2 . 1.329(3) ?
N1 C6 . 1.343(3) ?
C2 N3 . 1.315(3) ?
C2 S8 . 1.765(2) ?
N3 C4 . 1.340(3) ?
C4 C5 . 1.348(4) ?
C4 H4 . 0.93 ?
C5 C6 . 1.374(3) ?
C5 H5 . 0.93 ?
C6 C7 . 1.480(4) ?
C7 H7A . 0.96 ?
C7 H7B . 0.96 ?
C7 H7C . 0.96 ?
C7 H7D . 0.96 ?
C7 H7E . 0.96 ?
C7 H7F . 0.96 ?
S8 C9 . 1.785(3) ?
C9 C10 . 1.494(3) ?
C9 H9A . 0.97 ?
C9 H9B . 0.97 ?
C10 N11 . 1.339(3) ?
C10 C15 . 1.384(3) ?
N11 C12 . 1.338(2) ?
C12 C13 . 1.381(3) ?
C12 C16 . 1.498(3) ?
C13 C14 . 1.379(3) ?
C13 H13 . 0.93 ?
C14 C15 . 1.368(3) ?
C14 H14 . 0.93 ?
C15 H15 . 0.93 ?
C16 S17 . 1.798(2) ?
C16 H16A . 0.97 ?
C16 H16B . 0.97 ?
S17 C18 . 1.760(2) ?
C18 N23 . 1.323(3) ?
C18 N19 . 1.334(3) ?
N19 C20 . 1.326(4) ?
C20 C21 . 1.367(4) ?
C20 H20 . 0.93 ?
C21 C22 . 1.374(4) ?
C21 H21 . 0.93 ?
C22 N23 . 1.341(3) ?
C22 C24 . 1.494(4) ?
C24 H24A . 0.96 ?
C24 H24B . 0.96 ?
C24 H24C . 0.96 ?
C24 H24D . 0.96 ?
C24 H24E . 0.96 ?
C24 H24F . 0.96 ?
C25 C26 . 1.546(5) ?
C25 H25A . 0.96 ?
C25 H25B . 0.96 ?
C25 H25C . 0.96 ?
C26 C27 . 1.525(5) ?
C26 H26A . 0.97 ?
C26 H26B . 0.97 ?
C27 C28 . 1.513(5) ?
C27 H27A . 0.97 ?
C27 H27B . 0.97 ?
C28 C29 . 1.531(5) ?
C28 H28A . 0.97 ?
C28 H28B . 0.97 ?
C29 H29A . 0.96 ?
C29 H29B . 0.96 ?
C29 H29C . 0.96 ?

loop_
_geom_torsion_atom_site_label_1
_geom_torsion_atom_site_label_2
_geom_torsion_atom_site_label_3
_geom_torsion_atom_site_label_4
_geom_torsion_site_symmetry_1
_geom_torsion_site_symmetry_2
_geom_torsion_site_symmetry_3
_geom_torsion_site_symmetry_4
_geom_torsion
_geom_torsion_publ_flag
C6 N1 C2 N3 . . . . -0.1(4) ?
C6 N1 C2 S8 . . . . -179.98(17) ?
N1 C2 N3 C4 . . . . 0.8(4) ?
S8 C2 N3 C4 . . . . -179.4(2) ?
C2 N3 C4 C5 . . . . -0.4(5) ?
N3 C4 C5 C6 . . . . -0.5(6) ?
C2 N1 C6 C5 . . . . -0.9(4) ?
C2 N1 C6 C7 . . . . 179.7(2) ?
C4 C5 C6 N1 . . . . 1.2(4) ?
C4 C5 C6 C7 . . . . -179.4(3) ?
N3 C2 S8 C9 . . . . -3.6(3) ?
N1 C2 S8 C9 . . . . 176.2(2) ?
C2 S8 C9 C10 . . . . 172.2(2) ?
S8 C9 C10 N11 . . . . 16.4(3) ?
S8 C9 C10 C15 . . . . -165.0(2) ?
C15 C10 N11 C12 . . . . 1.1(3) ?
C9 C10 N11 C12 . . . . 179.6(2) ?
C10 N11 C12 C13 . . . . 0.8(3) ?
C10 N11 C12 C16 . . . . -175.79(18) ?
N11 C12 C13 C14 . . . . -1.9(3) ?
C16 C12 C13 C14 . . . . 174.53(19) ?
C12 C13 C14 C15 . . . . 1.1(3) ?
C13 C14 C15 C10 . . . . 0.6(3) ?
N11 C10 C15 C14 . . . . -1.8(3) ?
C9 C10 C15 C14 . . . . 179.7(2) ?
N11 C12 C16 S17 . . . . -55.3(2) ?
C13 C12 C16 S17 . . . . 128.07(18) ?
C12 C16 S17 C18 . . . . -72.42(16) ?
C16 S17 C18 N23 . . . . -1.20(19) ?
C16 S17 C18 N19 . . . . 178.87(16) ?
N23 C18 N19 C20 . . . . 1.6(4) ?
S17 C18 N19 C20 . . . . -178.5(2) ?
C18 N19 C20 C21 . . . . -0.4(4) ?
N19 C20 C21 C22 . . . . -0.4(5) ?
C20 C21 C22 N23 . . . . 0.3(4) ?
C20 C21 C22 C24 . . . . 179.0(3) ?
N19 C18 N23 C22 . . . . -1.8(3) ?
S17 C18 N23 C22 . . . . 178.31(16) ?
C21 C22 N23 C18 . . . . 0.7(3) ?
C24 C22 N23 C18 . . . . -178.0(2) ?
C25 C26 C27 C28 . . . . -176.1(13) ?
C26 C27 C28 C29 . . . . -177(2) ?
